data_7048918
loop_
_publ_author_name
'Sinhababu, Soumen'
'Singh, Dharmendra'
'Sharma, Mahendra Kumar'
'Siwatch, Rahul Kumar'
'Mahawar, Pritam'
'Nagendran, Selvarajan'

_publ_section_title
;
 Ge(ii) cation catalyzed hydroboration of aldehydes and ketones.
;
_journal_issue 13
_journal_name_full 'Dalton transactions (Cambridge, England : 2003)'
_journal_page_first 4094
_journal_page_last 4100
_journal_paper_doi 10.1039/c8dt05121f
_journal_volume 48
_journal_year 2019
_chemical_formula_moiety 'C15 H26 B Ge N2'
_chemical_formula_sum 'C15 H26 B Ge N2'
_chemical_formula_weight 317.80
_space_group_crystal_system orthorhombic
_space_group_IT_number 19
_space_group_name_Hall 'P 2ac 2ab'
_space_group_name_H-M_alt 'P 21 21 21'
_symmetry_space_group_name_Hall 'P 2ac 2ab'
_symmetry_space_group_name_H-M 'P 21 21 21'
_atom_sites_solution_hydrogens geom
_audit_creation_method SHELXL-2014/7
_audit_update_record
;
2019-01-31 deposited with the CCDC.
2019-02-06 downloaded from the CCDC.
;
_cell_angle_alpha 90
_cell_angle_beta 90
_cell_angle_gamma 90
_cell_formula_units_Z 4
_cell_length_a 9.538(4)
_cell_length_b 10.012(4)
_cell_length_c 17.299(7)
_cell_measurement_reflns_used 2726
_cell_measurement_temperature 298(2)
_cell_measurement_theta_max 24.99
_cell_measurement_theta_min 2.35
_cell_volume 1652.0(12)
_computing_cell_refinement 'Bruker SMART'
_computing_data_collection 'Bruker SMART'
_computing_data_reduction 'Bruker SAINT'
_computing_molecular_graphics 'Olex2 (Dolomanov et al., 2009)'
_computing_publication_material 'Olex2 (Dolomanov et al., 2009)'
_computing_structure_refinement 'SHELXL-2014/7 (Sheldrick, 2014)'
_computing_structure_solution 'SHELXS-97 (Sheldrick, 1990)'
_diffrn_ambient_temperature 298(2)
_diffrn_measured_fraction_theta_full 0.995
_diffrn_measured_fraction_theta_max 0.995
_diffrn_measurement_device_type 'CCD area detector'
_diffrn_measurement_method 'phi and omega scans'
_diffrn_radiation_type MoK\a
_diffrn_radiation_wavelength 0.71073
_diffrn_reflns_av_R_equivalents 0.0439
_diffrn_reflns_av_unetI/netI 0.0519
_diffrn_reflns_Laue_measured_fraction_full 0.995
_diffrn_reflns_Laue_measured_fraction_max 0.995
_diffrn_reflns_limit_h_max 11
_diffrn_reflns_limit_h_min -6
_diffrn_reflns_limit_k_max 11
_diffrn_reflns_limit_k_min -11
_diffrn_reflns_limit_l_max 19
_diffrn_reflns_limit_l_min -20
_diffrn_reflns_number 7791
_diffrn_reflns_point_group_measured_fraction_full 0.992
_diffrn_reflns_point_group_measured_fraction_max 0.992
_diffrn_reflns_theta_full 24.992
_diffrn_reflns_theta_max 24.992
_diffrn_reflns_theta_min 2.350
_exptl_absorpt_coefficient_mu 1.844
_exptl_absorpt_correction_T_max 0.745
_exptl_absorpt_correction_T_min 0.509
_exptl_absorpt_correction_type multi-scan
_exptl_absorpt_process_details '(SADABS; Bruker, 2000)'
_exptl_crystal_colour red
_exptl_crystal_density_diffrn 1.278
_exptl_crystal_description plate
_exptl_crystal_F_000 668
_exptl_crystal_size_max 0.562
_exptl_crystal_size_mid 0.31
_exptl_crystal_size_min 0.16
_refine_diff_density_max 0.552
_refine_diff_density_min -0.222
_refine_diff_density_rms 0.060
_refine_ls_abs_structure_details
;
 Flack x determined using 1082 quotients [(I+)-(I-)]/[(I+)+(I-)]
 (Parsons, Flack and Wagner, Acta Cryst. B69 (2013) 249-259).
;
_refine_ls_abs_structure_Flack 0.010(8)
_refine_ls_extinction_method none
_refine_ls_goodness_of_fit_ref 1.036
_refine_ls_hydrogen_treatment constr
_refine_ls_matrix_type full
_refine_ls_number_parameters 179
_refine_ls_number_reflns 2893
_refine_ls_number_restraints 0
_refine_ls_restrained_S_all 1.036
_refine_ls_R_factor_all 0.0321
_refine_ls_R_factor_gt 0.0298
_refine_ls_shift/su_max 0.000
_refine_ls_shift/su_mean 0.000
_refine_ls_structure_factor_coef Fsqd
_refine_ls_weighting_details 'w=1/[\s^2^(Fo^2^)+(0.0297P)^2^] where P=(Fo^2^+2Fc^2^)/3'
_refine_ls_weighting_scheme calc
_refine_ls_wR_factor_gt 0.0698
_refine_ls_wR_factor_ref 0.0707
_reflns_Friedel_coverage 0.722
_reflns_Friedel_fraction_full 0.987
_reflns_Friedel_fraction_max 0.987
_reflns_number_gt 2726
_reflns_number_total 2893
_reflns_threshold_expression 'I > 2\s(I)'
_cod_data_source_file c8dt05121f2.cif
_cod_data_source_block snr33m
_cod_depositor_comments 'Adding full bibliography for 7048914--7048918.cif.'
_cod_original_cell_volume 1652.0(11)
_cod_database_code 7048918
_shelx_shelxl_version_number 2014/7
_shelx_space_group_comment
;
The symmetry employed for this shelxl refinement is uniquely defined
by the following loop, which should always be used as a source of
symmetry information in preference to the above space-group names.
They are only intended as comments.
;

loop_
_space_group_symop_operation_xyz
'x, y, z'
'-x+1/2, -y, z+1/2'
'-x, y+1/2, -z+1/2'
'x+1/2, -y+1/2, -z'

loop_
_atom_site_label
_atom_site_type_symbol
_atom_site_fract_x
_atom_site_fract_y
_atom_site_fract_z
_atom_site_U_iso_or_equiv
_atom_site_adp_type
_atom_site_occupancy
_atom_site_site_symmetry_order
_atom_site_calc_flag
_atom_site_refinement_flags_posn
_atom_site_refinement_flags_adp
Ge1 Ge 0.64891(4) 0.43063(4) 0.94230(2) 0.02435(14) Uani 1 1 d . .
N1 N 0.7371(4) 0.5079(3) 0.85181(19) 0.0230(8) Uani 1 1 d . .
N2 N 0.5202(3) 0.5776(3) 0.93134(16) 0.0235(7) Uani 1 1 d . .
C1 C 0.6745(4) 0.6190(4) 0.8277(2) 0.0213(9) Uani 1 1 d . .
C2 C 0.6953(4) 0.6763(4) 0.7529(2) 0.0255(10) Uani 1 1 d . .
H2 H 0.7341 0.6180 0.7170 0.031 Uiso 1 1 calc R U
C3 C 0.6686(5) 0.8016(4) 0.7244(2) 0.0307(10) Uani 1 1 d . .
H3 H 0.6936 0.8150 0.6731 0.037 Uiso 1 1 calc R U
C4 C 0.6100(4) 0.9109(4) 0.7610(2) 0.0318(10) Uani 1 1 d . .
H4 H 0.6131 0.9919 0.7347 0.038 Uiso 1 1 calc R U
C5 C 0.5481(4) 0.9112(4) 0.8321(2) 0.0297(10) Uani 1 1 d . .
H5 H 0.5184 0.9943 0.8497 0.036 Uiso 1 1 calc R U
C6 C 0.5227(4) 0.8042(4) 0.8825(2) 0.0255(9) Uani 1 1 d . .
H6 H 0.4674 0.8259 0.9250 0.031 Uiso 1 1 calc R U
C7 C 0.5658(4) 0.6703(4) 0.8804(2) 0.0219(9) Uani 1 1 d . .
C8 C 0.8542(4) 0.4366(4) 0.8110(2) 0.0279(9) Uani 1 1 d . .
C9 C 0.3945(4) 0.5917(4) 0.9830(2) 0.0280(10) Uani 1 1 d . .
C10 C 0.9702(5) 0.5322(5) 0.7845(3) 0.0394(12) Uani 1 1 d . .
H10A H 0.9895 0.5955 0.8248 0.059 Uiso 1 1 calc R U
H10B H 0.9402 0.5788 0.7389 0.059 Uiso 1 1 calc R U
H10C H 1.0536 0.4822 0.7732 0.059 Uiso 1 1 calc R U
C11 C 0.7965(5) 0.3534(5) 0.7439(3) 0.0400(12) Uani 1 1 d . .
H11A H 0.7550 0.4116 0.7062 0.060 Uiso 1 1 calc R U
H11B H 0.7268 0.2927 0.7631 0.060 Uiso 1 1 calc R U
H11C H 0.8714 0.3039 0.7205 0.060 Uiso 1 1 calc R U
C12 C 0.9201(5) 0.3410(5) 0.8703(3) 0.0443(13) Uani 1 1 d . .
H12A H 0.8520 0.2755 0.8856 0.067 Uiso 1 1 calc R U
H12B H 0.9499 0.3907 0.9148 0.067 Uiso 1 1 calc R U
H12C H 0.9994 0.2970 0.8475 0.067 Uiso 1 1 calc R U
C13 C 0.2661(4) 0.6365(5) 0.9380(3) 0.0401(11) Uani 1 1 d . .
H13A H 0.2565 0.5827 0.8924 0.060 Uiso 1 1 calc R U
H13B H 0.2766 0.7285 0.9235 0.060 Uiso 1 1 calc R U
H13C H 0.1842 0.6265 0.9697 0.060 Uiso 1 1 calc R U
C14 C 0.4249(5) 0.6836(5) 1.0524(3) 0.0369(11) Uani 1 1 d . .
H14A H 0.4316 0.7744 1.0349 0.055 Uiso 1 1 calc R U
H14B H 0.5118 0.6576 1.0760 0.055 Uiso 1 1 calc R U
H14C H 0.3504 0.6761 1.0894 0.055 Uiso 1 1 calc R U
C15 C 0.3632(5) 0.4529(4) 1.0145(3) 0.0413(12) Uani 1 1 d . .
H15A H 0.4393 0.4242 1.0468 0.062 Uiso 1 1 calc R U
H15B H 0.3523 0.3915 0.9723 0.062 Uiso 1 1 calc R U
H15C H 0.2783 0.4554 1.0442 0.062 Uiso 1 1 calc R U
B1 B 0.7522(5) 0.4292(5) 1.0463(3) 0.0339(11) Uani 1 1 d . .
H1A H 0.6955 0.3849 1.0843 0.051 Uiso 1 1 calc R U
H1B H 0.7698 0.5193 1.0624 0.051 Uiso 1 1 calc R U
H1C H 0.8396 0.3826 1.0407 0.051 Uiso 1 1 calc R U

loop_
_atom_site_aniso_label
_atom_site_aniso_U_11
_atom_site_aniso_U_22
_atom_site_aniso_U_33
_atom_site_aniso_U_23
_atom_site_aniso_U_13
_atom_site_aniso_U_12
Ge1 0.0287(2) 0.0250(2) 0.0193(2) 0.00210(19) -0.00124(19) 0.0017(2)
N1 0.0226(19) 0.0276(18) 0.0188(17) -0.0004(14) 0.0001(14) 0.0061(15)
N2 0.0229(17) 0.0285(16) 0.0191(17) 0.0022(16) 0.0009(14) -0.0001(15)
C1 0.018(2) 0.0261(19) 0.0196(19) -0.0002(16) -0.0024(17) -0.0015(17)
C2 0.024(2) 0.031(2) 0.022(2) -0.0015(18) 0.0018(17) 0.0036(18)
C3 0.025(2) 0.042(2) 0.025(2) 0.0097(18) 0.0011(19) 0.003(2)
C4 0.030(3) 0.029(2) 0.036(2) 0.0117(19) 0.0009(19) 0.0043(19)
C5 0.025(2) 0.027(2) 0.037(2) 0.0016(19) -0.0010(19) 0.0068(19)
C6 0.020(2) 0.034(2) 0.023(2) -0.0003(18) 0.0003(18) 0.0042(19)
C7 0.018(2) 0.027(2) 0.020(2) -0.0007(16) -0.0075(17) -0.0001(18)
C8 0.025(2) 0.033(2) 0.026(2) 0.0002(18) 0.0033(18) 0.009(3)
C9 0.025(2) 0.037(3) 0.022(2) 0.0016(18) 0.0055(17) 0.0009(19)
C10 0.023(2) 0.047(3) 0.048(3) -0.003(2) 0.004(2) 0.005(2)
C11 0.047(3) 0.040(3) 0.033(3) -0.010(2) 0.000(2) 0.010(2)
C12 0.046(3) 0.048(3) 0.039(3) 0.001(2) 0.003(2) 0.025(3)
C13 0.024(2) 0.061(3) 0.035(3) 0.002(3) 0.002(2) -0.003(2)
C14 0.031(2) 0.053(3) 0.027(2) -0.003(2) 0.007(2) -0.003(2)
C15 0.042(3) 0.041(3) 0.040(3) 0.007(2) 0.018(2) -0.004(3)
B1 0.041(3) 0.040(3) 0.021(2) 0.000(3) -0.008(2) 0.006(3)

loop_
_atom_type_symbol
_atom_type_description
_atom_type_scat_dispersion_real
_atom_type_scat_dispersion_imag
_atom_type_scat_source
C C 0.0033 0.0016 'International Tables Vol C Tables 4.2.6.8 and 6.1.1.4'
H H 0.0000 0.0000 'International Tables Vol C Tables 4.2.6.8 and 6.1.1.4'
B B 0.0013 0.0007 'International Tables Vol C Tables 4.2.6.8 and 6.1.1.4'
N N 0.0061 0.0033 'International Tables Vol C Tables 4.2.6.8 and 6.1.1.4'
Ge Ge 0.1547 1.8001 'International Tables Vol C Tables 4.2.6.8 and 6.1.1.4'

loop_
_geom_angle_atom_site_label_1
_geom_angle_atom_site_label_2
_geom_angle_atom_site_label_3
_geom_angle
N2 Ge1 N1 83.82(13)
N2 Ge1 B1 113.45(17)
N1 Ge1 B1 120.17(19)
C1 N1 C8 125.8(3)
C1 N1 Ge1 113.1(3)
C8 N1 Ge1 120.9(2)
C7 N2 C9 125.4(3)
C7 N2 Ge1 112.6(3)
C9 N2 Ge1 121.5(2)
N1 C1 C2 123.8(4)
N1 C1 C7 114.5(3)
C2 C1 C7 121.2(3)
C3 C2 C1 131.8(4)
C3 C2 H2 114.1
C1 C2 H2 114.1
C2 C3 C4 129.5(4)
C2 C3 H3 115.3
C4 C3 H3 115.3
C5 C4 C3 126.1(4)
C5 C4 H4 117.0
C3 C4 H4 117.0
C4 C5 C6 129.3(4)
C4 C5 H5 115.3
C6 C5 H5 115.3
C7 C6 C5 131.5(4)
C7 C6 H6 114.2
C5 C6 H6 114.2
N2 C7 C6 123.0(4)
N2 C7 C1 113.0(3)
C6 C7 C1 123.8(4)
N1 C8 C11 110.3(3)
N1 C8 C10 112.4(3)
C11 C8 C10 111.9(3)
N1 C8 C12 106.6(3)
C11 C8 C12 108.3(4)
C10 C8 C12 107.1(4)
N2 C9 C13 111.5(3)
N2 C9 C15 106.4(3)
C13 C9 C15 107.1(4)
N2 C9 C14 111.7(3)
C13 C9 C14 112.0(4)
C15 C9 C14 107.7(3)
C8 C10 H10A 109.5
C8 C10 H10B 109.5
H10A C10 H10B 109.5
C8 C10 H10C 109.5
H10A C10 H10C 109.5
H10B C10 H10C 109.5
C8 C11 H11A 109.5
C8 C11 H11B 109.5
H11A C11 H11B 109.5
C8 C11 H11C 109.5
H11A C11 H11C 109.5
H11B C11 H11C 109.5
C8 C12 H12A 109.5
C8 C12 H12B 109.5
H12A C12 H12B 109.5
C8 C12 H12C 109.5
H12A C12 H12C 109.5
H12B C12 H12C 109.5
C9 C13 H13A 109.5
C9 C13 H13B 109.5
H13A C13 H13B 109.5
C9 C13 H13C 109.5
H13A C13 H13C 109.5
H13B C13 H13C 109.5
C9 C14 H14A 109.5
C9 C14 H14B 109.5
H14A C14 H14B 109.5
C9 C14 H14C 109.5
H14A C14 H14C 109.5
H14B C14 H14C 109.5
C9 C15 H15A 109.5
C9 C15 H15B 109.5
H15A C15 H15B 109.5
C9 C15 H15C 109.5
H15A C15 H15C 109.5
H15B C15 H15C 109.5
Ge1 B1 H1A 109.5
Ge1 B1 H1B 109.5
H1A B1 H1B 109.5
Ge1 B1 H1C 109.5
H1A B1 H1C 109.5
H1B B1 H1C 109.5

loop_
_geom_bond_atom_site_label_1
_geom_bond_atom_site_label_2
_geom_bond_distance
Ge1 N2 1.925(3)
Ge1 N1 1.938(3)
Ge1 B1 2.050(4)
N1 C1 1.330(5)
N1 C8 1.502(5)
N2 C7 1.352(5)
N2 C9 1.502(5)
C1 C2 1.429(5)
C1 C7 1.473(5)
C2 C3 1.371(5)
C2 H2 0.9300
C3 C4 1.382(6)
C3 H3 0.9300
C4 C5 1.365(6)
C4 H4 0.9300
C5 C6 1.403(5)
C5 H5 0.9300
C6 C7 1.402(6)
C6 H6 0.9300
C8 C11 1.530(6)
C8 C10 1.533(6)
C8 C12 1.537(6)
C9 C13 1.518(6)
C9 C15 1.523(6)
C9 C14 1.540(6)
C10 H10A 0.9600
C10 H10B 0.9600
C10 H10C 0.9600
C11 H11A 0.9600
C11 H11B 0.9600
C11 H11C 0.9600
C12 H12A 0.9600
C12 H12B 0.9600
C12 H12C 0.9600
C13 H13A 0.9600
C13 H13B 0.9600
C13 H13C 0.9600
C14 H14A 0.9600
C14 H14B 0.9600
C14 H14C 0.9600
C15 H15A 0.9600
C15 H15B 0.9600
C15 H15C 0.9600
B1 H1A 0.9600
B1 H1B 0.9600
B1 H1C 0.9600

loop_
_geom_torsion_atom_site_label_1
_geom_torsion_atom_site_label_2
_geom_torsion_atom_site_label_3
_geom_torsion_atom_site_label_4
_geom_torsion
C8 N1 C1 C2 9.9(6)
Ge1 N1 C1 C2 -163.7(3)
C8 N1 C1 C7 -178.0(4)
Ge1 N1 C1 C7 8.4(4)
N1 C1 C2 C3 -162.3(4)
C7 C1 C2 C3 26.1(7)
C1 C2 C3 C4 -1.1(8)
C2 C3 C4 C5 -9.5(8)
C3 C4 C5 C6 -3.4(8)
C4 C5 C6 C7 8.4(8)
C9 N2 C7 C6 16.3(6)
Ge1 N2 C7 C6 -155.6(3)
C9 N2 C7 C1 -169.1(3)
Ge1 N2 C7 C1 18.9(4)
C5 C6 C7 N2 -173.9(4)
C5 C6 C7 C1 12.1(7)
N1 C1 C7 N2 -18.2(5)
C2 C1 C7 N2 154.1(3)
N1 C1 C7 C6 156.3(4)
C2 C1 C7 C6 -31.4(6)
C1 N1 C8 C11 -78.9(5)
Ge1 N1 C8 C11 94.3(4)
C1 N1 C8 C10 46.7(5)
Ge1 N1 C8 C10 -140.1(3)
C1 N1 C8 C12 163.7(4)
Ge1 N1 C8 C12 -23.1(4)
C7 N2 C9 C13 49.7(5)
Ge1 N2 C9 C13 -139.0(3)
C7 N2 C9 C15 166.3(4)
Ge1 N2 C9 C15 -22.4(4)
C7 N2 C9 C14 -76.5(5)
Ge1 N2 C9 C14 94.8(4)
